data_2019224
loop_
_publ_author_name
'Bhardwaj, Rajni M.'
'Johnston, Blair F.'
'Oswald, Iain D. H.'
'Florence, Alastair J.'

_publ_section_title
;
 A complementary experimental and computational study of loxapine
 succinate and its monohydrate
;
_journal_coeditor_code FM3014
_journal_issue 11
_journal_name_full 'Acta Crystallographica Section C'
_journal_page_first 1273
_journal_page_last 1278
_journal_paper_doi 10.1107/S0108270113029363
_journal_volume 69
_journal_year 2013
_chemical_formula_iupac 'C18 H19 Cl N3 O +, C4 H5 O4 -'
_chemical_formula_moiety 'C18 H19 Cl N3 O +, C4 H5 O4 -'
_chemical_formula_sum 'C22 H24 Cl N3 O5'
_chemical_formula_weight 445.89
_chemical_name_common 'Loxapine succinate'
_chemical_name_systematic
'4-(2-Chlorodibenzo[<i>b</i>,<i>f</i>][1,4]oxazepin-11-yl)-1-methylpiperazin-1-ium 3-carcoxypropanoate'
_space_group_IT_number 15
_symmetry_cell_setting monoclinic
_symmetry_space_group_name_Hall '-C 2yc'
_symmetry_space_group_name_H-M 'C 1 2/c 1'
_cell_angle_alpha 90
_cell_angle_beta 113.8402(10)
_cell_angle_gamma 90
_cell_formula_units_Z 8
_cell_length_a 36.1824(5)
_cell_length_b 7.08622(14)
_cell_length_c 18.7690(2)
_cell_measurement_temperature 298
_cell_volume 4401.70(12)
_computing_cell_refinement 'TOPAS Academic (Coelho, 2007)'
_computing_data_collection '<i>DIFFRAC plus XRD Commander</i> (Kienle & Jacob, 2003)'
_computing_data_reduction 'DASH (David <i>et al.</i>, 2006)'
_computing_molecular_graphics
;
Mercury (Macrae <i>et al.</i>, 2006) and ORTEP-3 for Windows (Farrugia,
2012)
;
_computing_publication_material
;
enCIFer (Allen <i>et al.</i>, 2004), publCIF (Westrip, 2010) and
PLATON (Spek, 2009)
;
_computing_structure_refinement 'TOPAS Academic (Coelho, 2007)'
_computing_structure_solution 'DASH (David <i>et al.</i>, 2006)'
_diffrn_ambient_temperature 298
_diffrn_measurement_device_type 'Bruker AXS D8 Advance'
_diffrn_radiation_monochromator 'primary focussing, Ge 111'
_diffrn_radiation_type 'Cu K\a~1~'
_diffrn_radiation_wavelength 1.54056
_diffrn_reflns_limit_h_max 26
_diffrn_reflns_limit_h_min 0
_diffrn_reflns_limit_k_max 5
_diffrn_reflns_limit_k_min -5
_diffrn_reflns_limit_l_max 12
_diffrn_reflns_limit_l_min -14
_diffrn_reflns_number 988
_exptl_absorpt_coefficient_mu 1.867
_exptl_absorpt_correction_type none
_exptl_crystal_density_diffrn 1.346
_exptl_crystal_density_method 'Not Measured'
_exptl_crystal_F_000 1872
_pd_char_colour white
_pd_instr_location 'Solid-State Research Group, University of Strathclyde, Glasgow, U.K.'
_pd_meas_2theta_range_inc 0.014
_pd_meas_2theta_range_max 70.0
_pd_meas_2theta_range_min 3.5
_pd_meas_number_of_points 988
_pd_meas_scan_method step
_pd_prep_temperature 298
_pd_proc_ls_background_function
;
Chebyshev polynomial
;
_pd_proc_ls_pref_orient_corr
;
A spherical harmonics-based preferred orientation correction
(J\"arvinen, 1993) was applied with Topas during the Rietveld
refinement.
;
_pd_proc_ls_profile_function
;
Fundamental parameters with axial divergence correction
;
_pd_proc_ls_prof_R_factor 0.0297
_pd_proc_ls_prof_wR_expected 0.0152
_pd_proc_ls_prof_wR_factor 0.0334
_pd_spec_mounting '0.7 mm borosilicate capillary'
_pd_spec_mount_mode transmission
_pd_spec_shape cylinder
_pd_spec_size_axial 12
_pd_spec_size_equat 0.7
_refine_diff_density_max 0.39
_refine_diff_density_min -0.41
_refine_ls_extinction_method none
_refine_ls_goodness_of_fit_all 2.198
_refine_ls_matrix_type sparse
_refine_ls_number_parameters 50
_refine_ls_shift/su_max 0.04
_refine_ls_structure_factor_coef Inet
_refine_ls_weighting_details 1/\s(Y~obs~)^2^
_refine_ls_weighting_scheme sigma
_cod_data_source_file fm3014.cif
_cod_data_source_block loxapinesuccinate
_cod_original_sg_symbol_H-M 'C 2/c'
_cod_original_formula_sum 'C22 H24 Cl N3 O5 '
_cod_database_code 2019224

loop_
_symmetry_equiv_pos_site_id
_symmetry_equiv_pos_as_xyz
1 x,y,z
2 -x,y,1/2-z
3 -x,-y,-z
4 x,-y,1/2+z
5 1/2+x,1/2+y,z
6 1/2-x,1/2+y,1/2-z
7 1/2-x,1/2-y,-z
8 1/2+x,1/2-y,1/2+z

loop_
_atom_site_type_symbol
_atom_site_label
_atom_site_fract_x
_atom_site_fract_y
_atom_site_fract_z
_atom_site_U_iso_or_equiv
_atom_site_thermal_displace_type
_atom_site_occupancy
Cl Cl 0.67070(9) 1.0137(4) 0.43307(14) 0.0402 Uiso 1.000
O O1 0.65088(7) 0.3928(3) 0.6214(2) 0.0402 Uiso 1.000
N N1 0.64916(7) 0.6873(4) 0.72580(16) 0.0402 Uiso 1.000
N N2 0.60736(6) 0.9109(3) 0.64543(17) 0.0402 Uiso 1.000
N N3 0.55103(8) 1.2105(4) 0.6244(2) 0.0402 Uiso 1.000
C C1 0.66461(7) 0.8294(4) 0.48862(12) 0.0402 Uiso 1.000
C C2 0.67172(8) 0.6461(4) 0.47246(14) 0.0402 Uiso 1.000
C C3 0.66763(8) 0.5018(3) 0.51811(16) 0.0402 Uiso 1.000
C C4 0.65565(6) 0.5414(3) 0.57802(16) 0.0402 Uiso 1.000
C C5 0.64774(5) 0.7259(3) 0.59370(13) 0.0402 Uiso 1.000
C C6 0.65302(5) 0.8715(3) 0.54858(12) 0.0402 Uiso 1.000
C C7 0.67988(7) 0.3986(3) 0.69886(19) 0.0402 Uiso 1.000
C C8 0.70725(8) 0.2518(4) 0.7252(2) 0.0402 Uiso 1.000
C C9 0.73435(10) 0.2475(5) 0.8025(2) 0.0402 Uiso 1.000
C C10 0.73387(10) 0.3905(5) 0.85225(18) 0.0402 Uiso 1.000
C C11 0.70628(10) 0.5372(5) 0.82546(16) 0.0402 Uiso 1.000
C C12 0.67863(8) 0.5449(4) 0.74754(16) 0.0402 Uiso 1.000
C C13 0.63462(6) 0.7646(3) 0.65795(15) 0.0402 Uiso 1.000
C C14 0.60010(9) 0.9819(4) 0.71209(19) 0.0402 Uiso 1.000
C C15 0.58766(10) 1.1872(4) 0.6986(2) 0.0402 Uiso 1.000
C C16 0.55858(6) 1.1318(4) 0.5576(2) 0.0402 Uiso 1.000
C C17 0.57064(5) 0.9269(3) 0.57338(19) 0.0402 Uiso 1.000
C C18 0.53849(10) 1.4113(4) 0.6106(3) 0.0402 Uiso 1.000
O O2 0.50351(10) 0.7755(6) 0.6585(3) 0.0402 Uiso 1.000
O O3 0.48246(16) 1.0683(6) 0.6194(3) 0.0402 Uiso 1.000
O O4 0.44803(13) 0.3307(6) 0.6578(3) 0.0402 Uiso 1.000
O O5 0.43568(18) 0.5062(7) 0.5513(2) 0.0402 Uiso 1.000
C C19 0.47619(12) 0.9025(5) 0.6357(2) 0.0402 Uiso 1.000
C C20 0.43427(13) 0.8483(6) 0.6293(4) 0.0402 Uiso 1.000
C C21 0.43250(14) 0.6555(6) 0.6630(3) 0.0402 Uiso 1.000
C C22 0.43898(10) 0.4898(5) 0.6187(2) 0.0402 Uiso 1.000
H H1N 0.53102(9) 1.1459(5) 0.6302(3) 0.0483 Uiso 1.000
H H1 0.64867(5) 0.9988(3) 0.55902(13) 0.0483 Uiso 1.000
H H2 0.67929(10) 0.6199(4) 0.43054(15) 0.0483 Uiso 1.000
H H3 0.67303(9) 0.3753(3) 0.50852(19) 0.0483 Uiso 1.000
H H4 0.70748(9) 0.1547(3) 0.6905(2) 0.0483 Uiso 1.000
H H5 0.75316(10) 0.1468(5) 0.8213(2) 0.0483 Uiso 1.000
H H6 0.75259(12) 0.3883(6) 0.90519(18) 0.0483 Uiso 1.000
H H7 0.70614(11) 0.6338(5) 0.86045(15) 0.0483 Uiso 1.000
H H8 0.62398(10) 0.9698(4) 0.75842(17) 0.0483 Uiso 1.000
H H9 0.57937(9) 0.9101(5) 0.7181(2) 0.0483 Uiso 1.000
H H10 0.60925(10) 1.2597(4) 0.69634(19) 0.0483 Uiso 1.000
H H11 0.58210(12) 1.2324(5) 0.7409(2) 0.0483 Uiso 1.000
H H13 0.57544(5) 0.8759(3) 0.53108(18) 0.0483 Uiso 1.000
H H14 0.54937(5) 0.8571(4) 0.5783(2) 0.0483 Uiso 1.000
H H15 0.57951(7) 1.2010(3) 0.55121(19) 0.0483 Uiso 1.000
H H16 0.53483(6) 1.1424(4) 0.5110(2) 0.0483 Uiso 1.000
H H17 0.55975(10) 1.4841(4) 0.6071(3) 0.0483 Uiso 1.000
H H18 0.51513(10) 1.4218(4) 0.5632(3) 0.0483 Uiso 1.000
H H19 0.53255(12) 1.4564(5) 0.6524(3) 0.0483 Uiso 1.000
H H20 0.4285(2) 0.9475(6) 0.6573(5) 0.0483 Uiso 1.000
H H21 0.41790(11) 0.8522(6) 0.5750(4) 0.0483 Uiso 1.000
H H22 0.40804(19) 0.6349(7) 0.6693(5) 0.0483 Uiso 1.000
H H23 0.4493(2) 0.6352(8) 0.7165(3) 0.0483 Uiso 1.000
H H24 0.45152(16) 0.2305(5) 0.6317(5) 0.0483 Uiso 1.000

loop_
_atom_type_symbol
_atom_type_description
_atom_type_scat_dispersion_real
_atom_type_scat_dispersion_imag
_atom_type_scat_source
O O 0.0106 0.0060 'International Tables Vol C Tables 4.2.6.8 and 6.1.1.4'
N N 0.0061 0.0033 'International Tables Vol C Tables 4.2.6.8 and 6.1.1.4'
Cl Cl 0.1484 0.1585 'International Tables Vol C Tables 4.2.6.8 and 6.1.1.4'
H H 0.0000 0.0000 'International Tables Vol C Tables 4.2.6.8 and 6.1.1.4'
C C 0.0033 0.0016 'International Tables Vol C Tables 4.2.6.8 and 6.1.1.4'

loop_
_geom_angle_atom_site_label_1
_geom_angle_atom_site_label_2
_geom_angle_atom_site_label_3
_geom_angle
_geom_angle_publ_flag
C4 O1 C7 111.5(2) yes
C22 O4 H24 115.6(7) no
C12 N1 C13 123.5(3) yes
C13 N2 C14 118.2(3) yes
C14 N2 C17 110.6(2) yes
C13 N2 C17 122.1(2) yes
C15 N3 C16 110.3(3) yes
C15 N3 C18 111.2(3) yes
C16 N3 C18 111.0(3) yes
C18 N3 H1N 107.7(4) no
C16 N3 H1N 109.9(4) no
C15 N3 H1N 106.6(4) no
C2 C1 C6 121.7(2) no
Cl C1 C6 118.6(2) yes
Cl C1 C2 119.6(2) yes
C1 C2 C3 119.0(2) no
C2 C3 C4 120.0(2) no
O1 C4 C3 118.5(2) yes
O1 C4 C5 120.3(2) yes
C3 C4 C5 121.2(2) no
C4 C5 C6 118.3(2) no
C4 C5 C13 120.2(2) no
C6 C5 C13 121.45(19) no
C1 C6 C5 119.7(2) no
O1 C7 C8 118.3(3) yes
O1 C7 C12 119.4(2) yes
C8 C7 C12 122.2(3) no
C7 C8 C9 119.5(3) no
C8 C9 C10 119.6(3) no
C9 C10 C11 120.5(3) no
C10 C11 C12 120.9(3) no
N1 C12 C11 118.0(3) yes
C7 C12 C11 117.2(3) no
N1 C12 C7 124.5(3) yes
N2 C13 C5 116.0(2) yes
N1 C13 N2 117.7(3) yes
N1 C13 C5 125.9(2) yes
N2 C14 C15 109.3(3) yes
N3 C15 C14 110.7(3) yes
N3 C16 C17 109.3(3) yes
N2 C17 C16 109.7(2) yes
C1 C2 H2 120.5(3) no
C3 C2 H2 120.6(3) no
C4 C3 H3 120.0(3) no
C2 C3 H3 120.0(3) no
C5 C6 H1 120.1(2) no
C1 C6 H1 120.2(3) no
C7 C8 H4 120.2(4) no
C9 C8 H4 120.3(4) no
C8 C9 H5 120.2(4) no
C10 C9 H5 120.2(4) no
C11 C10 H6 119.7(4) no
C9 C10 H6 119.7(4) no
C10 C11 H7 119.6(3) no
C12 C11 H7 119.5(4) no
N2 C14 H9 109.9(3) no
C15 C14 H8 109.8(3) no
N2 C14 H8 109.8(4) no
H8 C14 H9 108.2(4) no
C15 C14 H9 109.8(4) no
N3 C15 H11 109.5(4) no
C14 C15 H10 109.5(4) no
C14 C15 H11 109.5(4) no
H10 C15 H11 108.1(4) no
N3 C15 H10 109.5(4) no
N3 C16 H15 109.8(3) no
N3 C16 H16 109.8(3) no
C17 C16 H16 109.8(3) no
H15 C16 H16 108.3(4) no
C17 C16 H15 109.8(3) no
N2 C17 H13 109.7(3) no
C16 C17 H13 109.7(3) no
C16 C17 H14 109.8(3) no
N2 C17 H14 109.7(3) no
H13 C17 H14 108.2(3) no
N3 C18 H18 109.4(4) no
N3 C18 H19 109.5(4) no
H17 C18 H18 109.3(6) no
H17 C18 H19 109.6(5) no
H18 C18 H19 109.6(6) no
N3 C18 H17 109.5(4) no
O2 C19 O3 123.3(5) yes
O3 C19 C20 119.3(4) yes
O2 C19 C20 117.4(4) yes
C19 C20 C21 113.8(4) no
C20 C21 C22 115.4(4) no
O4 C22 C21 114.8(4) yes
O5 C22 C21 121.4(4) yes
O4 C22 O5 123.8(4) yes
C19 C20 H20 101.8(6) no
C19 C20 H21 104.3(6) no
C21 C20 H20 112.3(7) no
C21 C20 H21 111.1(5) no
H20 C20 H21 113.0(8) no
C20 C21 H22 112.9(6) no
C20 C21 H23 117.4(6) no
C22 C21 H22 108.0(5) no
C22 C21 H23 106.8(5) no
H22 C21 H23 94.3(8) no

loop_
_geom_bond_atom_site_label_1
_geom_bond_atom_site_label_2
_geom_bond_distance
_geom_bond_publ_flag
Cl C1 1.740(4) yes
O1 C4 1.384(4) yes
O1 C7 1.408(5) yes
O2 C19 1.276(6) yes
O3 C19 1.258(6) yes
O4 C22 1.313(6) yes
O5 C22 1.227(5) yes
O4 H24 0.900(7) no
N1 C13 1.287(4) yes
N1 C12 1.404(4) yes
N2 C13 1.384(3) yes
N2 C17 1.468(4) yes
N2 C14 1.467(4) yes
N3 C16 1.495(5) yes
N3 C18 1.484(4) yes
N3 C15 1.494(5) yes
N3 H1N 0.900(5) no
C1 C2 1.382(4) no
C1 C6 1.383(3) no
C2 C3 1.380(4) no
C3 C4 1.388(4) no
C4 C5 1.395(3) no
C5 C6 1.396(3) no
C5 C13 1.489(3) no
C7 C12 1.395(4) no
C7 C8 1.383(4) no
C8 C9 1.385(5) no
C9 C10 1.383(5) no
C10 C11 1.387(5) no
C11 C12 1.400(4) no
C14 C15 1.514(4) no
C16 C17 1.511(4) no
C2 H2 0.950(4) no
C3 H3 0.950(3) no
C6 H1 0.950(3) no
C8 H4 0.950(4) no
C9 H5 0.950(5) no
C10 H6 0.950(5) no
C11 H7 0.950(5) no
C14 H9 0.950(5) no
C14 H8 0.950(5) no
C15 H10 0.950(5) no
C15 H11 0.950(5) no
C16 H16 0.950(5) no
C16 H15 0.950(4) no
C17 H13 0.950(4) no
C17 H14 0.950(3) no
C18 H19 0.949(7) no
C18 H17 0.950(6) no
C18 H18 0.951(7) no
C19 C20 1.522(7) no
C20 C21 1.518(7) no
C21 C22 1.511(6) no
C20 H20 0.950(8) no
C20 H21 0.950(10) no
C21 H22 0.950(10) no
C21 H23 0.951(7) no

loop_
_geom_contact_atom_site_label_1
_geom_contact_atom_site_label_2
_geom_contact_distance
_geom_contact_site_symmetry_2
_geom_contact_publ_flag
Cl C20 3.627(7) 3_676 no
Cl H3 2.912(4) 1_565 no
Cl H8 3.023(4) 4_574 no
O1 N1 2.881(4) . no
O2 C21 3.322(7) 2_656 no
O2 O5 3.118(7) . no
O2 C18 3.161(6) 1_545 no
O2 C22 2.949(6) . no
O3 C22 3.373(6) 1_565 no
O3 C17 3.341(6) 3_676 no
O3 C18 3.212(6) . no
O3 N3 2.644(7) . no
O3 O4 2.501(7) 1_565 no
O3 C16 3.356(6) 3_676 no
O4 O3 2.501(7) 1_545 no
O4 C19 3.280(6) 1_545 no
O5 C16 3.338(6) 3_676 no
O5 C4 3.231(6) 3_666 no
O5 C19 3.266(6) . no
O5 O2 3.118(7) . no
O1 H15 2.739(4) 1_545 no
O1 H10 2.617(5) 1_545 no
O2 H9 2.686(6) . no
O2 H19 2.515(6) 1_545 no
O2 H14 2.715(5) . no
O2 H23 2.783(8) . no
O2 H23 2.484(7) 2_656 no
O3 H13 2.782(6) 3_676 no
O3 H1N 1.773(7) . no
O3 H24 1.684(8) 1_565 no
O3 H16 2.715(6) 3_676 no
O4 H20 2.805(6) 1_545 no
O4 H11 2.639(7) 2_646 no
O5 H21 2.618(7) . no
O5 H18 2.855(8) 1_545 no
O5 H15 2.730(5) 3_676 no
N1 O1 2.881(4) . no
N2 N3 2.858(4) . no
N3 N2 2.858(4) . no
N3 O3 2.644(7) . no
N1 H8 2.380(4) . no
N1 H9 2.932(5) . no
N2 H1 2.686(3) . no
C4 O5 3.231(6) 3_666 no
C6 C17 3.221(3) . no
C16 C19 3.334(5) 3_676 no
C16 O5 3.338(6) 3_676 no
C16 O3 3.356(6) 3_676 no
C17 C6 3.221(3) . no
C17 O3 3.341(6) 3_676 no
C18 O2 3.161(6) 1_565 no
C18 O3 3.212(6) . no
C19 O4 3.280(6) 1_565 no
C19 O5 3.266(6) . no
C19 C16 3.334(5) 3_676 no
C20 Cl 3.627(7) 3_676 no
C21 O2 3.322(7) 2_656 no
C22 O3 3.373(6) 1_545 no
C22 O2 2.949(6) . no
C1 H6 2.880(5) 6_656 no
C5 H13 2.621(3) . no
C6 H13 2.691(3) . no
C7 H10 2.721(5) 1_545 no
C10 H2 2.900(5) 4_565 no
C11 H2 2.764(5) 4_565 no
C12 H10 3.059(5) 1_545 no
C14 H20 3.032(9) 2_656 no
C16 H21 2.940(7) 3_676 no
C17 H1 2.986(3) . no
C19 H24 2.480(6) 1_565 no
C19 H16 2.637(5) 3_676 no
C19 H1N 2.662(6) . no
C20 H24 2.776(6) 1_565 no
C21 H9 3.032(6) 2_656 no
H1N C19 2.662(6) . no
H1N H9 2.498(6) . no
H1N O3 1.773(7) . no
H1N H14 2.470(5) . no
H1 C17 2.986(3) . no
H1 N2 2.686(3) . no
H2 C11 2.764(5) 4_564 no
H2 C10 2.900(5) 4_564 no
H3 Cl 2.912(4) 1_545 no
H6 C1 2.880(5) 6_646 no
H8 N1 2.380(4) . no
H8 Cl 3.023(4) 4_575 no
H9 O2 2.686(6) . no
H9 N1 2.932(5) . no
H9 H14 2.429(5) . no
H9 C21 3.032(6) 2_656 no
H9 H20 2.482(9) 2_656 no
H9 H1N 2.498(6) . no
H10 C7 2.721(5) 1_565 no
H10 C12 3.059(5) 1_565 no
H10 O1 2.617(5) 1_565 no
H10 H17 2.473(5) . no
H10 H15 2.526(5) . no
H11 H19 2.467(6) . no
H11 O4 2.639(7) 2_666 no
H13 O3 2.782(6) 3_676 no
H13 C6 2.691(3) . no
H13 C5 2.621(3) . no
H14 H1N 2.470(5) . no
H14 H9 2.429(5) . no
H14 O2 2.715(5) . no
H15 O5 2.730(5) 3_676 no
H15 H21 2.438(7) 3_676 no
H15 H10 2.526(5) . no
H15 H17 2.499(4) . no
H15 O1 2.739(4) 1_565 no
H16 H18 2.440(5) . no
H16 O3 2.715(6) 3_676 no
H16 C19 2.637(5) 3_676 no
H17 H15 2.499(4) . no
H17 H10 2.473(5) . no
H18 H16 2.440(5) . no
H18 H18 2.440(7) 3_686 no
H18 O5 2.855(8) 1_565 no
H19 O2 2.516(6) 1_565 no
H19 H11 2.467(6) . no
H20 O4 2.805(6) 1_565 no
H20 H24 2.296(7) 1_565 no
H20 C14 3.032(9) 2_656 no
H20 H9 2.482(9) 2_656 no
H21 O5 2.618(7) . no
H21 C16 2.940(7) 3_676 no
H21 H15 2.438(7) 3_676 no
H23 O2 2.783(8) . no
H23 O2 2.484(7) 2_656 no
H24 O3 1.684(8) 1_545 no
H24 C19 2.480(6) 1_545 no
H24 C20 2.776(6) 1_545 no
H24 H20 2.296(7) 1_545 no

loop_
_geom_hbond_atom_site_label_D
_geom_hbond_atom_site_label_H
_geom_hbond_atom_site_label_A
_geom_hbond_site_symmetry_A
_geom_hbond_distance_DH
_geom_hbond_distance_HA
_geom_hbond_distance_DA
_geom_hbond_angle_DHA
_geom_hbond_publ_flag
N3 H1N O3 . 0.900(5) 1.773(7) 2.644(7) 162.4(5) yes
O4 H24 O3 1_545 0.900(7) 1.684(8) 2.501(7) 149.3(8) yes
C18 H19 O2 1_565 0.949(7) 2.516(6) 3.161(6) 125.4(4) yes
C21 H23 O2 2_656 0.951(7) 2.484(7) 3.322(7) 147.0(5) yes

loop_
_geom_torsion_atom_site_label_1
_geom_torsion_atom_site_label_2
_geom_torsion_atom_site_label_3
_geom_torsion_atom_site_label_4
_geom_torsion
_geom_torsion_publ_flag
C7 O1 C4 C3 113.1(3) no
C7 O1 C4 C5 -68.1(3) no
C4 O1 C7 C8 -116.6(3) no
C4 O1 C7 C12 67.1(4) no
C12 N1 C13 C5 -3.6(4) no
C12 N1 C13 N2 -176.4(3) no
C13 N1 C12 C7 -38.8(5) no
C13 N1 C12 C11 148.0(3) no
C17 N2 C13 N1 -137.5(3) no
C13 N2 C14 C15 152.2(3) no
C14 N2 C13 C5 -167.1(2) no
C17 N2 C13 C5 49.0(3) no
C14 N2 C13 N1 6.5(4) no
C14 N2 C17 C16 61.7(3) no
C17 N2 C14 C15 -60.0(3) no
C13 N2 C17 C16 -151.9(2) no
C18 N3 C15 C14 179.9(3) no
C15 N3 C16 C17 57.1(3) no
C18 N3 C16 C17 -179.2(3) no
C16 N3 C15 C14 -56.5(4) no
C2 C1 C6 C5 -0.9(4) no
C6 C1 C2 C3 -0.9(4) no
Cl C1 C6 C5 179.7(2) no
Cl C1 C2 C3 178.6(2) no
C1 C2 C3 C4 1.5(4) no
C2 C3 C4 C5 -0.3(4) no
C2 C3 C4 O1 178.4(3) no
O1 C4 C5 C6 179.9(2) no
O1 C4 C5 C13 0.8(4) no
C3 C4 C5 C13 179.5(2) no
C3 C4 C5 C6 -1.4(4) no
C6 C5 C13 N1 -137.2(3) no
C4 C5 C6 C1 2.0(3) no
C13 C5 C6 C1 -179.0(2) no
C4 C5 C13 N1 41.8(4) no
C6 C5 C13 N2 35.7(3) no
C4 C5 C13 N2 -145.3(2) no
C12 C7 C8 C9 0.4(5) no
O1 C7 C12 N1 2.4(4) no
O1 C7 C8 C9 -175.7(3) no
C8 C7 C12 N1 -173.8(3) no
C8 C7 C12 C11 -0.5(5) no
O1 C7 C12 C11 175.6(3) no
C7 C8 C9 C10 -0.4(5) no
C8 C9 C10 C11 0.5(6) no
C9 C10 C11 C12 -0.6(6) no
C10 C11 C12 C7 0.6(5) no
C10 C11 C12 N1 174.3(3) no
N2 C14 C15 N3 57.3(4) no
N3 C16 C17 N2 -59.5(3) no
O2 C19 C20 C21 8.7(7) no
O3 C19 C20 C21 -170.5(5) no
C19 C20 C21 C22 -68.4(6) no
C20 C21 C22 O4 162.8(5) no
C20 C21 C22 O5 -17.5(7) no
